data_4321402
loop_
_publ_author_name
'Misato Shinoura'
'Satoru Kita'
'Masaaki Ohba'
'Hisashi \=Okawa'
'Hideki Furutachi'
'Masatatsu Suzuki'

_publ_contact_author_address
;
   Dept. of Chemistry, Fac. Of Science, Kyushu University, Hakozaki 6-10-1,
Higashi-ku, Fukuoka 812-8581, Japan
;
_publ_contact_author_email ' okawascc@mbox.nc.kyushu-u.ac.jp '
_publ_contact_author_fax ' 81-92-642-2607 '
_publ_contact_author_name ' Hisashi Okawa'
_publ_contact_author_phone ' 81-92-642-2596 '
_publ_section_title
;
 A Heterodinuclear CoIICuI Complex with Co(salen) in a Macrocyclic
 Framework. Oxygenation Studies in Comparison with Analogous CuIICuI and
 CoIIPbII Complexes
;
_journal_name_full 'Inorganic Chemistry'
_journal_page_first 4520
_journal_page_last 4526
_journal_paper_doi 10.1021/ic000305e
_journal_volume 39
_journal_year 2000
_chemical_formula_sum 'C30 H40 Cl2 Co N6 O12 Pb S'
_chemical_formula_weight 1045.78
_space_group_IT_number 14
_symmetry_cell_setting monoclinic
_symmetry_Int_Tables_number 14
_symmetry_space_group_name_Hall '-P 2yn'
_symmetry_space_group_name_H-M 'P 1 21/n 1'
_audit_creation_date 'Tue Apr 12 10:13:30 2000'
_audit_creation_method 'from TEXRAY.INF file'
_cell_angle_alpha 90
_cell_angle_beta 90.431(9)
_cell_angle_gamma 90
_cell_formula_units_Z 4
_cell_length_a 16.265(2)
_cell_length_b 12.640(2)
_cell_length_c 18.584(2)
_cell_measurement_reflns_used 25
_cell_measurement_temperature 296.2
_cell_measurement_theta_max 15.0
_cell_measurement_theta_min 14.9
_cell_volume 3820.6(9)
_computing_cell_refinement 'Rigaku/AFC Diffractometer Control'
_computing_data_collection 'Rigaku/AFC Diffractometer Control'
_computing_data_reduction teXsan
_computing_publication_material teXsan
_computing_structure_refinement teXsan
_diffrn_ambient_temperature 296.2
_diffrn_measurement_device_type 'Rigaku AFC7R'
_diffrn_measurement_method \w-2\q
_diffrn_orient_matrix_UB_11 -0.02660
_diffrn_orient_matrix_UB_12 -0.03775
_diffrn_orient_matrix_UB_13 -0.04136
_diffrn_orient_matrix_UB_21 -0.04749
_diffrn_orient_matrix_UB_22 -0.01919
_diffrn_orient_matrix_UB_23 0.03127
_diffrn_orient_matrix_UB_31 -0.02863
_diffrn_orient_matrix_UB_32 0.06683
_diffrn_orient_matrix_UB_33 -0.01439
_diffrn_radiation_detector 'scintillation counter'
_diffrn_radiation_monochromator graphite
_diffrn_radiation_source 'Rigaku rotating anode'
_diffrn_radiation_type 'Mo K\a'
_diffrn_radiation_wavelength 0.7107
_diffrn_reflns_av_R_equivalents 0.025
_diffrn_reflns_av_sigmaI/netI 0.000
_diffrn_reflns_limit_h_max 21
_diffrn_reflns_limit_h_min 0
_diffrn_reflns_limit_k_max 16
_diffrn_reflns_limit_k_min 0
_diffrn_reflns_limit_l_max 24
_diffrn_reflns_limit_l_min -24
_diffrn_reflns_number 9478
_diffrn_reflns_reduction_process 'Lp corrections applied'
_diffrn_reflns_theta_max 0.00
_diffrn_reflns_theta_min 0.00
_diffrn_standards_decay_% 0.12
_diffrn_standards_interval_count 150
_diffrn_standards_number 3
_exptl_absorpt_coefficient_mu 5.104
_exptl_absorpt_correction_T_max 0.999
_exptl_absorpt_correction_T_min 0.282
_exptl_absorpt_correction_type psi-scan
_exptl_absorpt_process_details '(North, Phillips & Mathews, 1968)'
_exptl_crystal_colour red
_exptl_crystal_density_diffrn 1.818
_exptl_crystal_density_method 'not measured'
_exptl_crystal_description prismatic
_exptl_crystal_F_000 2068.00
_exptl_crystal_size_max 0.350
_exptl_crystal_size_mid 0.250
_exptl_crystal_size_min 0.150
_refine_diff_density_max 0.96
_refine_diff_density_min -0.92
_refine_ls_extinction_coef 0.00000
_refine_ls_extinction_method 'Zachariasen(1967) type 2 Gaussian isotropic'
_refine_ls_goodness_of_fit_ref 2.540
_refine_ls_hydrogen_treatment noref
_refine_ls_matrix_type full
_refine_ls_number_constraints 0
_refine_ls_number_parameters 515
_refine_ls_number_reflns 5311
_refine_ls_number_restraints 0
_refine_ls_R_factor_all 0.0000
_refine_ls_R_factor_gt 0.0000
_refine_ls_shift/su_max 0.2260
_refine_ls_shift/su_mean 0.0000
_refine_ls_structure_factor_coef F
_refine_ls_weighting_details 'w = 1/[\s^2^(Fo) + 0.00001|Fo|^2^]'
_refine_ls_weighting_scheme calc
_refine_ls_wR_factor_gt 0.0000
_refine_ls_wR_factor_ref 0.0330
_reflns_number_gt 0
_reflns_number_total 9163
_reflns_threshold_expression >2.0sigma(I)
_cod_data_source_file ic000305e_3.cif
_cod_data_source_block '[CoPb(2_S)](ClO4)2'
_cod_original_cell_volume 3820.5(8)
_cod_original_sg_symbol_H-M 'P 21/n '
_cod_original_formula_sum 'C30 H40 Cl2 Co N6 O12 Pb S '
_cod_database_code 4321402

loop_
_symmetry_equiv_pos_as_xyz
x,y,z
1/2-x,1/2+y,1/2-z
-x,-y,-z
1/2+x,1/2-y,1/2+z

loop_
_atom_site_label
_atom_site_type_symbol
_atom_site_fract_x
_atom_site_fract_y
_atom_site_fract_z
_atom_site_U_iso_or_equiv
_atom_site_adp_type
_atom_site_occupancy
_atom_site_calc_flag
_atom_site_refinement_flags
_atom_site_disorder_assembly
_atom_site_disorder_group
Pb Pb 0.16359(2) 0.23148(2) 0.11382(2) 0.05792(7) Uani 1.00 d . . .
Co Co -0.00430(5) 0.13826(7) 0.02718(5) 0.0609(3) Uani 1.00 d . . .
Cl(1) Cl 0.2513(2) 0.5032(2) 0.0523(1) 0.1041(9) Uani 1.00 d . . .
Cl(2) Cl -0.4115(2) 0.0584(3) 0.1297(2) 0.163(1) Uani 1.00 d . . .
S S 0.3229(1) 0.2589(2) 0.1943(1) 0.0866(7) Uani 1.00 d . . .
O(1) O 0.0454(2) 0.0982(3) 0.1155(2) 0.057(1) Uani 1.00 d . . .
O(2) O 0.1060(2) 0.1578(3) -0.0044(2) 0.064(1) Uani 1.00 d . . .
O(3) O -0.0048(3) 0.3024(3) 0.0644(3) 0.077(2) Uani 1.00 d . . .
O(4) O 0.1104(5) 0.3065(5) 0.2396(4) 0.139(3) Uani 1.00 d . . .
O(5) O 0.2218(5) 0.4913(9) 0.1178(4) 0.244(5) Uani 1.00 d . . .
O(6) O 0.3377(4) 0.5092(6) 0.0596(4) 0.176(3) Uani 1.00 d . . .
O(7) O 0.2266(5) 0.4122(5) 0.0142(4) 0.190(4) Uani 1.00 d . . .
O(8) O 0.2229(4) 0.5861(5) 0.0172(5) 0.218(3) Uani 1.00 d . . .
O(9) O -0.3319(9) 0.043(1) 0.172(1) 0.143(7) Uani 0.40 d P . .
O(10) O -0.405(1) 0.174(1) 0.097(1) 0.224(8) Uani 0.50 d P . .
O(11) O -0.427(2) -0.069(2) 0.173(2) 0.36(2) Uani 0.40 d P . .
O(12) O -0.472(2) -0.009(2) 0.133(2) 0.26(1) Uani 0.40 d P . .
O(13) O -0.4569(5) 0.1046(7) 0.1827(5) 0.153(4) Uani 0.80 d P . .
O(14) O -0.458(1) 0.014(1) 0.0707(10) 0.158(7) Uani 0.40 d P . .
O(15) O -0.381(1) 0.060(2) 0.070(1) 0.30(1) Uani 0.50 d P . .
O(16) O -0.3492(9) 0.016(1) 0.148(1) 0.240(8) Uani 0.60 d P . .
N(1) N -0.1100(3) 0.1039(4) 0.0566(3) 0.067(2) Uani 1.00 d . . .
N(2) N -0.0496(3) 0.1626(4) -0.0636(3) 0.072(2) Uani 1.00 d . . .
N(3) N 0.2847(3) 0.1697(4) 0.0342(3) 0.074(2) Uani 1.00 d . . .
N(4) N 0.1952(3) 0.0745(4) 0.1938(3) 0.061(2) Uani 1.00 d . . .
N(5) N -0.0557(3) 0.4520(4) 0.1106(3) 0.077(2) Uani 1.00 d . . .
N(6) N 0.0783(4) 0.2785(6) 0.3513(5) 0.114(3) Uani 1.00 d . . .
C(1) C -0.1085(6) 0.0120(9) 0.3798(6) 0.159(5) Uani 1.00 d . . .
C(2) C -0.0707(5) 0.0300(7) 0.3088(5) 0.097(3) Uani 1.00 d . . .
C(3) C -0.1141(4) 0.0518(6) 0.2467(5) 0.094(3) Uani 1.00 d . . .
C(4) C -0.0790(4) 0.0721(5) 0.1819(4) 0.069(2) Uani 1.00 d . . .
C(5) C 0.0079(4) 0.0763(5) 0.1755(4) 0.060(2) Uani 1.00 d . . .
C(6) C 0.0535(4) 0.0479(5) 0.2373(4) 0.066(2) Uani 1.00 d . . .
C(7) C 0.0141(5) 0.0253(6) 0.3007(4) 0.084(3) Uani 1.00 d . . .
C(8) C -0.1329(4) 0.0832(5) 0.1211(4) 0.075(3) Uani 1.00 d . . .
C(9) C -0.1702(4) 0.1028(6) -0.0037(5) 0.105(3) Uani 1.00 d . . .
C(10) C -0.1394(5) 0.1611(7) -0.0634(4) 0.104(3) Uani 1.00 d . . .
C(11) C -0.0107(5) 0.1818(5) -0.1209(4) 0.079(3) Uani 1.00 d . . .
C(12) C 0.0760(5) 0.1885(5) -0.1294(4) 0.071(2) Uani 1.00 d . . .
C(13) C 0.1053(5) 0.2039(6) -0.1985(4) 0.087(3) Uani 1.00 d . . .
C(14) C 0.1875(6) 0.2063(6) -0.2127(4) 0.093(3) Uani 1.00 d . . .
C(15) C 0.2189(6) 0.2197(7) -0.2875(5) 0.136(4) Uani 1.00 d . . .
C(16) C 0.2403(5) 0.1963(6) -0.1544(4) 0.085(3) Uani 1.00 d . . .
C(17) C 0.2153(5) 0.1818(5) -0.0852(4) 0.069(2) Uani 1.00 d . . .
C(18) C 0.1305(4) 0.1759(5) -0.0698(4) 0.061(2) Uani 1.00 d . . .
C(19) C 0.2828(4) 0.1708(6) -0.0340(4) 0.080(3) Uani 1.00 d . . .
C(20) C 0.3678(4) 0.1611(7) 0.0645(4) 0.094(3) Uani 1.00 d . . .
C(21) C 0.3881(4) 0.2484(7) 0.1176(5) 0.105(3) Uani 1.00 d . . .
C(22) C 0.3329(4) 0.1315(6) 0.2368(4) 0.085(3) Uani 1.00 d . . .
C(23) C 0.2805(4) 0.0436(5) 0.2073(4) 0.074(2) Uani 1.00 d . . .
C(24) C 0.1435(4) 0.0365(5) 0.2379(4) 0.065(2) Uani 1.00 d . . .
C(25) C -0.0588(4) 0.3560(5) 0.0869(4) 0.076(3) Uani 1.00 d . . .
C(26) C 0.0131(6) 0.5077(7) 0.1144(8) 0.221(6) Uani 1.00 d . . .
C(27) C -0.1223(6) 0.5102(7) 0.1372(6) 0.146(4) Uani 1.00 d . . .
C(28) C 0.059(1) 0.295(1) 0.2912(7) 0.393(10) Uani 1.00 d . . .
C(29) C 0.1550(8) 0.2815(9) 0.363(1) 0.329(10) Uani 1.00 d . . .
C(30) C 0.0364(9) 0.263(1) 0.4106(7) 0.232(7) Uani 1.00 d . . .
H(1) H -0.0899 0.0615 0.4159 0.0253 Uiso 1.00 calc . . .
H(2) H -0.0971 -0.0580 0.3978 0.0253 Uiso 1.00 calc . . .
H(3) H -0.1685 0.0185 0.3782 0.0253 Uiso 1.00 calc . . .
H(4) H -0.1741 0.0505 0.2496 0.0253 Uiso 1.00 calc . . .
H(5) H 0.0474 0.0033 0.3433 0.0253 Uiso 1.00 calc . . .
H(6) H -0.1922 0.0724 0.1285 0.0253 Uiso 1.00 calc . . .
H(7) H -0.2230 0.1260 0.0085 0.0253 Uiso 1.00 calc . . .
H(8) H -0.1767 0.0292 -0.0227 0.0253 Uiso 1.00 calc . . .
H(9) H -0.1596 0.2360 -0.0591 0.0253 Uiso 1.00 calc . . .
H(10) H -0.1608 0.1384 -0.1097 0.0253 Uiso 1.00 calc . . .
H(11) H -0.0452 0.1909 -0.1652 0.0253 Uiso 1.00 calc . . .
H(12) H 0.0668 0.2121 -0.2385 0.0253 Uiso 1.00 calc . . .
H(13) H 0.1776 0.2246 -0.3239 0.0253 Uiso 1.00 calc . . .
H(14) H 0.2534 0.1568 -0.3022 0.0253 Uiso 1.00 calc . . .
H(15) H 0.2562 0.2789 -0.2937 0.0253 Uiso 1.00 calc . . .
H(16) H 0.3005 0.1986 -0.1652 0.0253 Uiso 1.00 calc . . .
H(17) H 0.3380 0.1642 -0.0563 0.0253 Uiso 1.00 calc . . .
H(18) H 0.3733 0.0951 0.0921 0.0253 Uiso 1.00 calc . . .
H(19) H 0.4095 0.1583 0.0282 0.0253 Uiso 1.00 calc . . .
H(20) H 0.3846 0.3148 0.0895 0.0253 Uiso 1.00 calc . . .
H(21) H 0.4449 0.2431 0.1324 0.0253 Uiso 1.00 calc . . .
H(22) H 0.3181 0.1386 0.2875 0.0253 Uiso 1.00 calc . . .
H(23) H 0.3902 0.1106 0.2367 0.0253 Uiso 1.00 calc . . .
H(24) H 0.2836 -0.0183 0.2373 0.0253 Uiso 1.00 calc . . .
H(25) H 0.3055 0.0212 0.1607 0.0253 Uiso 1.00 calc . . .
H(26) H 0.1662 -0.0063 0.2773 0.0253 Uiso 1.00 calc . . .
H(27) H -0.1142 0.3225 0.0897 0.0253 Uiso 1.00 calc . . .
H(28) H 0.0119 0.5803 0.1289 0.0253 Uiso 1.00 calc . . .
H(29) H 0.0598 0.4752 0.1394 0.0253 Uiso 1.00 calc . . .
H(30) H 0.0397 0.5157 0.0624 0.0253 Uiso 1.00 calc . . .
H(31) H -0.1500 0.4774 0.1785 0.0253 Uiso 1.00 calc . . .
H(32) H -0.1106 0.5820 0.1520 0.0253 Uiso 1.00 calc . . .
H(33) H -0.1681 0.5180 0.1012 0.0253 Uiso 1.00 calc . . .
H(34) H 0.0044 0.2911 0.2796 0.0253 Uiso 1.00 calc . . .
H(35) H 0.1692 0.2671 0.4275 0.0253 Uiso 1.00 calc . . .
H(36) H 0.1889 0.3443 0.3651 0.0253 Uiso 1.00 calc . . .
H(37) H 0.1929 0.2231 0.3525 0.0253 Uiso 1.00 calc . . .
H(38) H 0.0396 0.3102 0.4523 0.0253 Uiso 1.00 calc . . .
H(39) H 0.0449 0.1900 0.4364 0.0253 Uiso 1.00 calc . . .
H(40) H -0.0263 0.2565 0.4039 0.0253 Uiso 1.00 calc . . .

loop_
_atom_site_aniso_label
_atom_site_aniso_U_11
_atom_site_aniso_U_22
_atom_site_aniso_U_33
_atom_site_aniso_U_12
_atom_site_aniso_U_13
_atom_site_aniso_U_23
Pb 0.0509(1) 0.0498(1) 0.0728(2) 0.0037(1) -0.0110(1) -0.0025(2)
Co 0.0518(5) 0.0506(5) 0.0800(7) 0.0064(4) -0.0187(5) -0.0082(5)
Cl(1) 0.098(2) 0.128(2) 0.085(2) 0.013(2) -0.005(1) -0.006(2)
Cl(2) 0.091(2) 0.168(3) 0.229(4) 0.029(2) -0.031(2) -0.089(3)
S 0.062(1) 0.075(1) 0.122(2) 0.002(1) -0.028(1) -0.010(1)
O(1) 0.046(3) 0.058(3) 0.067(3) -0.002(2) -0.007(2) 0.006(2)
O(2) 0.055(3) 0.070(3) 0.068(3) 0.011(2) -0.011(2) -0.011(3)
O(3) 0.056(3) 0.053(3) 0.120(4) 0.013(2) -0.016(3) -0.017(3)
O(4) 0.193(7) 0.096(5) 0.127(6) -0.015(5) 0.027(6) -0.021(4)
O(5) 0.151(7) 0.49(2) 0.087(5) 0.000(9) 0.016(5) -0.070(8)
O(6) 0.108(5) 0.192(7) 0.228(8) -0.007(5) -0.018(6) 0.026(6)
O(7) 0.273(9) 0.133(6) 0.162(7) -0.037(6) -0.053(6) -0.001(5)
O(8) 0.213(7) 0.085(4) 0.352(10) 0.027(5) -0.162(6) 0.035(5)
O(9) 0.033(8) 0.14(1) 0.25(2) -0.015(9) -0.03(1) 0.04(2)
O(10) 0.23(2) 0.10(1) 0.34(2) 0.02(1) -0.12(2) 0.01(1)
O(11) 0.19(3) 0.17(2) 0.72(7) 0.03(2) -0.01(3) -0.10(3)
O(12) 0.16(2) 0.24(3) 0.37(4) -0.08(2) -0.04(2) 0.11(3)
O(13) 0.103(6) 0.176(8) 0.179(8) 0.064(6) -0.007(6) -0.057(7)
O(14) 0.13(1) 0.16(2) 0.18(2) 0.03(1) -0.10(1) -0.07(1)
O(15) 0.28(2) 0.45(3) 0.17(2) 0.24(2) 0.08(2) 0.07(2)
O(16) 0.14(1) 0.16(1) 0.41(2) 0.06(1) -0.13(1) -0.11(1)
N(1) 0.048(3) 0.055(3) 0.098(5) -0.004(3) -0.017(3) 0.003(3)
N(2) 0.062(4) 0.060(3) 0.093(4) 0.014(3) -0.026(3) -0.013(3)
N(3) 0.053(4) 0.079(4) 0.089(4) 0.012(3) 0.000(4) 0.001(4)
N(4) 0.060(4) 0.053(3) 0.071(4) 0.007(3) -0.012(3) 0.005(3)
N(5) 0.065(4) 0.056(4) 0.109(5) 0.013(3) -0.022(4) -0.024(4)
N(6) 0.060(4) 0.114(6) 0.169(7) 0.000(4) 0.039(5) -0.046(6)
C(1) 0.107(8) 0.23(1) 0.139(9) -0.054(8) -0.002(7) 0.013(9)
C(2) 0.095(7) 0.118(7) 0.079(6) -0.030(6) 0.020(6) -0.002(6)
C(3) 0.051(5) 0.102(6) 0.127(8) -0.013(5) 0.007(5) -0.015(6)
C(4) 0.057(5) 0.062(4) 0.089(6) -0.009(4) 0.007(4) -0.002(4)
C(5) 0.055(4) 0.048(4) 0.077(5) 0.000(3) -0.002(4) -0.005(4)
C(6) 0.066(5) 0.061(4) 0.070(5) -0.007(4) 0.000(4) -0.002(4)
C(7) 0.093(6) 0.098(6) 0.062(5) -0.016(5) -0.014(5) 0.000(5)
C(8) 0.044(4) 0.061(4) 0.118(7) -0.004(4) -0.005(5) -0.007(5)
C(9) 0.054(5) 0.103(6) 0.158(8) -0.023(4) -0.044(5) 0.037(6)
C(10) 0.072(5) 0.141(7) 0.098(6) 0.033(5) -0.033(5) -0.036(6)
C(11) 0.100(6) 0.059(4) 0.076(5) 0.020(4) -0.037(5) -0.009(4)
C(12) 0.082(5) 0.050(4) 0.079(5) 0.015(4) -0.007(5) -0.005(4)
C(13) 0.114(7) 0.075(5) 0.071(5) 0.014(5) -0.023(5) 0.008(4)
C(14) 0.133(8) 0.071(5) 0.074(6) 0.009(5) 0.008(6) 0.012(5)
C(15) 0.146(9) 0.146(8) 0.116(8) -0.007(7) -0.001(7) 0.026(7)
C(16) 0.089(6) 0.073(5) 0.095(6) 0.005(4) 0.013(5) 0.002(5)
C(17) 0.079(5) 0.061(4) 0.066(5) 0.004(4) 0.009(4) 0.002(4)
C(18) 0.073(5) 0.046(4) 0.063(5) 0.014(4) -0.005(4) -0.006(4)
C(19) 0.054(5) 0.089(5) 0.098(6) 0.009(4) 0.010(5) 0.004(5)
C(20) 0.049(5) 0.140(7) 0.094(6) 0.027(5) 0.005(4) 0.019(6)
C(21) 0.051(4) 0.130(7) 0.133(7) -0.013(5) -0.024(5) 0.041(6)
C(22) 0.059(5) 0.114(6) 0.082(5) 0.014(5) -0.023(4) 0.000(5)
C(23) 0.072(5) 0.067(5) 0.083(5) 0.017(4) -0.008(4) 0.010(4)
C(24) 0.072(5) 0.058(4) 0.066(5) 0.003(4) -0.017(4) 0.006(4)
C(25) 0.064(5) 0.055(4) 0.109(6) -0.001(4) -0.019(5) -0.013(4)
C(26) 0.101(8) 0.094(7) 0.47(2) 0.001(6) 0.00(1) -0.111(10)
C(27) 0.136(9) 0.116(7) 0.19(1) -0.001(7) 0.006(8) -0.067(7)
C(28) 0.81(3) 0.18(1) 0.19(1) -0.11(2) -0.30(1) 0.04(1)
C(29) 0.15(1) 0.091(9) 0.74(4) 0.004(9) -0.05(2) 0.03(2)
C(30) 0.26(2) 0.24(1) 0.20(1) 0.10(1) 0.05(1) -0.07(1)

loop_
_atom_type_symbol
_atom_type_description
_atom_type_scat_dispersion_real
_atom_type_scat_dispersion_imag
_atom_type_scat_source
C C 0.003 0.002
;International Tables for Crystallography
(1992, Vol. C, Tables 4.2.6.8 and 6.1.1.1)
;
H H 0.000 0.000
;International Tables for Crystallography
(1992, Vol. C, Table 6.1.1.2)
;
O O 0.011 0.006
;International Tables for Crystallography
(1992, Vol. C, Tables 4.2.6.8 and 6.1.1.1)
;
N N 0.006 0.003
;International Tables for Crystallography
(1992, Vol. C, Tables 4.2.6.8 and 6.1.1.1)
;
S S 0.125 0.123
;International Tables for Crystallography
(1992, Vol. C, Tables 4.2.6.8 and 6.1.1.1)
;
Cl Cl 0.148 0.159
;International Tables for Crystallography
(1992, Vol. C, Tables 4.2.6.8 and 6.1.1.1)
;
Co Co 0.349 0.972
;International Tables for Crystallography
(1992, Vol. C, Tables 4.2.6.8 and 6.1.1.1)
;
Pb Pb -3.394 10.111
;International Tables for Crystallography
(1992, Vol. C, Tables 4.2.6.8 and 6.1.1.1)
;

loop_
_geom_angle_atom_site_label_1
_geom_angle_atom_site_label_2
_geom_angle_atom_site_label_3
_geom_angle
_geom_angle_site_symmetry_1
_geom_angle_site_symmetry_2
_geom_angle_site_symmetry_3
_geom_angle_publ_flag
S Pb O(1) 135.74(9) 1_555 1_555 1_555 yes
S Pb O(2) 141.2(1) 1_555 1_555 1_555 yes
S Pb O(4) 78.9(2) 1_555 1_555 1_555 yes
S Pb N(3) 70.3(1) 1_555 1_555 1_555 yes
S Pb N(4) 68.1(1) 1_555 1_555 1_555 yes
O(1) Pb O(2) 60.0(1) 1_555 1_555 1_555 yes
O(1) Pb O(4) 88.5(2) 1_555 1_555 1_555 yes
O(1) Pb N(3) 112.5(2) 1_555 1_555 1_555 yes
O(1) Pb N(4) 68.0(1) 1_555 1_555 1_555 yes
O(2) Pb O(4) 139.6(2) 1_555 1_555 1_555 yes
O(2) Pb N(3) 71.1(2) 1_555 1_555 1_555 yes
O(2) Pb N(4) 106.9(1) 1_555 1_555 1_555 yes
O(4) Pb N(3) 149.1(2) 1_555 1_555 1_555 yes
O(4) Pb N(4) 80.2(2) 1_555 1_555 1_555 yes
N(3) Pb N(4) 87.0(2) 1_555 1_555 1_555 yes
O(1) Co O(2) 84.6(2) 1_555 1_555 1_555 yes
O(1) Co O(3) 89.0(2) 1_555 1_555 1_555 yes
O(1) Co N(1) 94.2(2) 1_555 1_555 1_555 yes
O(1) Co N(2) 173.5(2) 1_555 1_555 1_555 yes
O(2) Co O(3) 88.8(2) 1_555 1_555 1_555 yes
O(2) Co N(1) 173.9(2) 1_555 1_555 1_555 yes
O(2) Co N(2) 93.8(2) 1_555 1_555 1_555 yes
O(3) Co N(1) 97.1(2) 1_555 1_555 1_555 yes
O(3) Co N(2) 97.3(2) 1_555 1_555 1_555 yes
N(1) Co N(2) 86.8(2) 1_555 1_555 1_555 yes
O(5) Cl(1) O(6) 106.6(5) 1_555 1_555 1_555 yes
O(5) Cl(1) O(7) 105.4(6) 1_555 1_555 1_555 yes
O(5) Cl(1) O(8) 114.8(6) 1_555 1_555 1_555 yes
O(6) Cl(1) O(7) 111.8(5) 1_555 1_555 1_555 yes
O(6) Cl(1) O(8) 110.5(5) 1_555 1_555 1_555 yes
O(7) Cl(1) O(8) 107.8(4) 1_555 1_555 1_555 yes
O(9) Cl(2) O(10) 104.7(9) 1_555 1_555 1_555 yes
O(9) Cl(2) O(11) 77(1) 1_555 1_555 1_555 yes
O(9) Cl(2) O(12) 121(1) 1_555 1_555 1_555 yes
O(9) Cl(2) O(13) 98.1(9) 1_555 1_555 1_555 yes
O(9) Cl(2) O(14) 141(1) 1_555 1_555 1_555 yes
O(9) Cl(2) O(15) 97(1) 1_555 1_555 1_555 yes
O(9) Cl(2) O(16) 22(1) 1_555 1_555 1_555 yes
O(10) Cl(2) O(11) 174(1) 1_555 1_555 1_555 yes
O(10) Cl(2) O(12) 132(1) 1_555 1_555 1_555 yes
O(10) Cl(2) O(13) 85.4(8) 1_555 1_555 1_555 yes
O(10) Cl(2) O(14) 96(1) 1_555 1_555 1_555 yes
O(10) Cl(2) O(15) 66(1) 1_555 1_555 1_555 yes
O(10) Cl(2) O(16) 117(1) 1_555 1_555 1_555 yes
O(11) Cl(2) O(12) 44(1) 1_555 1_555 1_555 yes
O(11) Cl(2) O(13) 88(1) 1_555 1_555 1_555 yes
O(11) Cl(2) O(14) 85(1) 1_555 1_555 1_555 yes
O(11) Cl(2) O(15) 118(1) 1_555 1_555 1_555 yes
O(11) Cl(2) O(16) 66(1) 1_555 1_555 1_555 yes
O(12) Cl(2) O(13) 80(1) 1_555 1_555 1_555 yes
O(12) Cl(2) O(14) 52(1) 1_555 1_555 1_555 yes
O(12) Cl(2) O(15) 111(1) 1_555 1_555 1_555 yes
O(12) Cl(2) O(16) 109(1) 1_555 1_555 1_555 yes
O(13) Cl(2) O(14) 115.5(9) 1_555 1_555 1_555 yes
O(13) Cl(2) O(15) 150(1) 1_555 1_555 1_555 yes
O(13) Cl(2) O(16) 116(1) 1_555 1_555 1_555 yes
O(14) Cl(2) O(15) 61(1) 1_555 1_555 1_555 yes
O(14) Cl(2) O(16) 119(1) 1_555 1_555 1_555 yes
O(15) Cl(2) O(16) 85(1) 1_555 1_555 1_555 yes
Pb S C(21) 96.3(2) 1_555 1_555 1_555 yes
Pb S C(22) 100.9(2) 1_555 1_555 1_555 yes
C(21) S C(22) 103.4(4) 1_555 1_555 1_555 yes
Pb O(1) Co 97.4(2) 1_555 1_555 1_555 yes
Pb O(1) C(5) 120.4(4) 1_555 1_555 1_555 yes
Co O(1) C(5) 126.8(4) 1_555 1_555 1_555 yes
Pb O(2) Co 97.0(2) 1_555 1_555 1_555 yes
Pb O(2) C(18) 128.7(4) 1_555 1_555 1_555 yes
Co O(2) C(18) 127.2(4) 1_555 1_555 1_555 yes
Co O(3) C(25) 131.0(5) 1_555 1_555 1_555 yes
Pb O(4) C(28) 145.8(9) 1_555 1_555 1_555 yes
Cl(2) O(9) O(16) 47(2) 1_555 1_555 1_555 yes
Cl(2) O(10) O(15) 45.5(8) 1_555 1_555 1_555 yes
Cl(2) O(11) O(12) 45(1) 1_555 1_555 1_555 yes
Cl(2) O(11) O(16) 39.3(9) 1_555 1_555 1_555 yes
O(12) O(11) O(16) 83(2) 1_555 1_555 1_555 yes
Cl(2) O(12) O(11) 89(2) 1_555 1_555 1_555 yes
Cl(2) O(12) O(13) 51(1) 1_555 1_555 1_555 yes
Cl(2) O(12) O(14) 69(1) 1_555 1_555 1_555 yes
O(11) O(12) O(13) 95(2) 1_555 1_555 1_555 yes
O(11) O(12) O(14) 126(3) 1_555 1_555 1_555 yes
O(13) O(12) O(14) 106(2) 1_555 1_555 1_555 yes
Cl(2) O(13) O(12) 48.1(9) 1_555 1_555 1_555 yes
Cl(2) O(14) O(12) 58(1) 1_555 1_555 1_555 yes
Cl(2) O(14) O(15) 51.3(10) 1_555 1_555 1_555 yes
O(12) O(14) O(15) 106(1) 1_555 1_555 1_555 yes
Cl(2) O(15) O(10) 67(1) 1_555 1_555 1_555 yes
Cl(2) O(15) O(14) 67(1) 1_555 1_555 1_555 yes
Cl(2) O(15) O(16) 46.6(9) 1_555 1_555 1_555 yes
O(10) O(15) O(14) 99(1) 1_555 1_555 1_555 yes
O(10) O(15) O(16) 95(1) 1_555 1_555 1_555 yes
O(14) O(15) O(16) 97(1) 1_555 1_555 1_555 yes
Cl(2) O(16) O(9) 109(2) 1_555 1_555 1_555 yes
Cl(2) O(16) O(11) 74(1) 1_555 1_555 1_555 yes
Cl(2) O(16) O(15) 47.8(9) 1_555 1_555 1_555 yes
O(9) O(16) O(11) 118(3) 1_555 1_555 1_555 yes
O(9) O(16) O(15) 125(3) 1_555 1_555 1_555 yes
O(11) O(16) O(15) 102(1) 1_555 1_555 1_555 yes
Co N(1) C(8) 126.6(5) 1_555 1_555 1_555 yes
Co N(1) C(9) 112.8(5) 1_555 1_555 1_555 yes
C(8) N(1) C(9) 120.6(6) 1_555 1_555 1_555 yes
Co N(2) C(10) 112.6(5) 1_555 1_555 1_555 yes
Co N(2) C(11) 126.6(5) 1_555 1_555 1_555 yes
C(10) N(2) C(11) 120.7(6) 1_555 1_555 1_555 yes
Pb N(3) C(19) 123.6(5) 1_555 1_555 1_555 yes
Pb N(3) C(20) 120.4(4) 1_555 1_555 1_555 yes
C(19) N(3) C(20) 113.7(6) 1_555 1_555 1_555 yes
Pb N(4) C(23) 119.9(4) 1_555 1_555 1_555 yes
Pb N(4) C(24) 122.8(4) 1_555 1_555 1_555 yes
C(23) N(4) C(24) 114.9(5) 1_555 1_555 1_555 yes
C(25) N(5) C(26) 123.3(7) 1_555 1_555 1_555 yes
C(25) N(5) C(27) 125.8(7) 1_555 1_555 1_555 yes
C(26) N(5) C(27) 110.9(7) 1_555 1_555 1_555 yes
C(28) N(6) C(29) 114(1) 1_555 1_555 1_555 yes
C(28) N(6) C(30) 133(1) 1_555 1_555 1_555 yes
C(29) N(6) C(30) 112(1) 1_555 1_555 1_555 yes
C(2) C(1) H(1) 113.0(9) 1_555 1_555 1_555 no
C(2) C(1) H(2) 111(1) 1_555 1_555 1_555 no
C(2) C(1) H(3) 112.4(9) 1_555 1_555 1_555 no
H(1) C(1) H(2) 107.2(10) 1_555 1_555 1_555 no
H(1) C(1) H(3) 105(1) 1_555 1_555 1_555 no
H(2) C(1) H(3) 106.1(10) 1_555 1_555 1_555 no
C(1) C(2) C(3) 124.4(8) 1_555 1_555 1_555 yes
C(1) C(2) C(7) 120.7(8) 1_555 1_555 1_555 yes
C(3) C(2) C(7) 114.9(8) 1_555 1_555 1_555 yes
C(2) C(3) C(4) 124.2(7) 1_555 1_555 1_555 yes
C(2) C(3) H(4) 117.1(9) 1_555 1_555 1_555 no
C(4) C(3) H(4) 118.6(8) 1_555 1_555 1_555 no
C(3) C(4) C(5) 120.4(7) 1_555 1_555 1_555 yes
C(3) C(4) C(8) 117.3(7) 1_555 1_555 1_555 yes
C(5) C(4) C(8) 122.2(7) 1_555 1_555 1_555 yes
O(1) C(5) C(4) 123.5(6) 1_555 1_555 1_555 yes
O(1) C(5) C(6) 120.3(6) 1_555 1_555 1_555 yes
C(4) C(5) C(6) 116.1(7) 1_555 1_555 1_555 yes
C(5) C(6) C(7) 120.4(7) 1_555 1_555 1_555 yes
C(5) C(6) C(24) 123.2(7) 1_555 1_555 1_555 yes
C(7) C(6) C(24) 116.3(6) 1_555 1_555 1_555 yes
C(2) C(7) C(6) 123.6(7) 1_555 1_555 1_555 yes
C(2) C(7) H(5) 117.4(8) 1_555 1_555 1_555 no
C(6) C(7) H(5) 119.1(8) 1_555 1_555 1_555 no
N(1) C(8) C(4) 125.3(7) 1_555 1_555 1_555 yes
N(1) C(8) H(6) 116.7(7) 1_555 1_555 1_555 no
C(4) C(8) H(6) 118.0(8) 1_555 1_555 1_555 no
N(1) C(9) C(10) 110.4(6) 1_555 1_555 1_555 yes
N(1) C(9) H(7) 114.6(8) 1_555 1_555 1_555 no
N(1) C(9) H(8) 110.1(6) 1_555 1_555 1_555 no
C(10) C(9) H(7) 110.7(7) 1_555 1_555 1_555 no
C(10) C(9) H(8) 104.0(8) 1_555 1_555 1_555 no
H(7) C(9) H(8) 106.3(6) 1_555 1_555 1_555 no
N(2) C(10) C(9) 111.5(6) 1_555 1_555 1_555 yes
N(2) C(10) H(9) 108.4(7) 1_555 1_555 1_555 no
N(2) C(10) H(10) 110.7(7) 1_555 1_555 1_555 no
C(9) C(10) H(9) 108.0(8) 1_555 1_555 1_555 no
C(9) C(10) H(10) 114.4(8) 1_555 1_555 1_555 no
H(9) C(10) H(10) 103.4(7) 1_555 1_555 1_555 no
N(2) C(11) C(12) 127.3(7) 1_555 1_555 1_555 yes
N(2) C(11) H(11) 115.7(8) 1_555 1_555 1_555 no
C(12) C(11) H(11) 116.9(8) 1_555 1_555 1_555 no
C(11) C(12) C(13) 117.2(7) 1_555 1_555 1_555 yes
C(11) C(12) C(18) 121.4(7) 1_555 1_555 1_555 yes
C(13) C(12) C(18) 121.4(7) 1_555 1_555 1_555 yes
C(12) C(13) C(14) 121.7(7) 1_555 1_555 1_555 yes
C(12) C(13) H(12) 119.9(9) 1_555 1_555 1_555 no
C(14) C(13) H(12) 118.4(9) 1_555 1_555 1_555 no
C(13) C(14) C(15) 121.6(8) 1_555 1_555 1_555 yes
C(13) C(14) C(16) 116.8(8) 1_555 1_555 1_555 yes
C(15) C(14) C(16) 121.6(9) 1_555 1_555 1_555 yes
C(14) C(15) H(13) 115.1(10) 1_555 1_555 1_555 no
C(14) C(15) H(14) 110.9(8) 1_555 1_555 1_555 no
C(14) C(15) H(15) 114.5(9) 1_555 1_555 1_555 no
H(13) C(15) H(14) 104.5(9) 1_555 1_555 1_555 no
H(13) C(15) H(15) 107.7(9) 1_555 1_555 1_555 no
H(14) C(15) H(15) 103.0(9) 1_555 1_555 1_555 no
C(14) C(16) C(17) 124.2(8) 1_555 1_555 1_555 yes
C(14) C(16) H(16) 116.3(8) 1_555 1_555 1_555 no
C(17) C(16) H(16) 119.4(8) 1_555 1_555 1_555 no
C(16) C(17) C(18) 119.7(7) 1_555 1_555 1_555 yes
C(16) C(17) C(19) 113.6(7) 1_555 1_555 1_555 yes
C(18) C(17) C(19) 126.6(7) 1_555 1_555 1_555 yes
O(2) C(18) C(12) 123.5(7) 1_555 1_555 1_555 yes
O(2) C(18) C(17) 120.3(6) 1_555 1_555 1_555 yes
C(12) C(18) C(17) 116.2(7) 1_555 1_555 1_555 yes
N(3) C(19) C(17) 131.9(7) 1_555 1_555 1_555 yes
N(3) C(19) H(17) 113.6(7) 1_555 1_555 1_555 no
C(17) C(19) H(17) 114.5(7) 1_555 1_555 1_555 no
N(3) C(20) C(21) 113.1(6) 1_555 1_555 1_555 yes
N(3) C(20) H(18) 110.1(7) 1_555 1_555 1_555 no
N(3) C(20) H(19) 112.7(7) 1_555 1_555 1_555 no
C(21) C(20) H(18) 105.1(7) 1_555 1_555 1_555 no
C(21) C(20) H(19) 109.4(7) 1_555 1_555 1_555 no
H(18) C(20) H(19) 105.9(7) 1_555 1_555 1_555 no
S C(21) C(20) 116.4(5) 1_555 1_555 1_555 yes
S C(21) H(20) 109.0(7) 1_555 1_555 1_555 no
S C(21) H(21) 110.5(6) 1_555 1_555 1_555 no
C(20) C(21) H(20) 105.2(7) 1_555 1_555 1_555 no
C(20) C(21) H(21) 109.8(8) 1_555 1_555 1_555 no
H(20) C(21) H(21) 105.2(7) 1_555 1_555 1_555 no
S C(22) C(23) 116.9(5) 1_555 1_555 1_555 yes
S C(22) H(22) 108.5(6) 1_555 1_555 1_555 no
S C(22) H(23) 109.0(6) 1_555 1_555 1_555 no
C(23) C(22) H(22) 106.1(7) 1_555 1_555 1_555 no
C(23) C(22) H(23) 110.0(7) 1_555 1_555 1_555 no
H(22) C(22) H(23) 105.7(6) 1_555 1_555 1_555 no
N(4) C(23) C(22) 113.6(5) 1_555 1_555 1_555 yes
N(4) C(23) H(24) 111.2(6) 1_555 1_555 1_555 no
N(4) C(23) H(25) 108.6(6) 1_555 1_555 1_555 no
C(22) C(23) H(24) 111.3(6) 1_555 1_555 1_555 no
C(22) C(23) H(25) 107.1(6) 1_555 1_555 1_555 no
H(24) C(23) H(25) 104.6(6) 1_555 1_555 1_555 no
N(4) C(24) C(6) 128.4(6) 1_555 1_555 1_555 yes
N(4) C(24) H(26) 116.2(7) 1_555 1_555 1_555 no
C(6) C(24) H(26) 115.4(7) 1_555 1_555 1_555 no
O(3) C(25) N(5) 128.9(7) 1_555 1_555 1_555 yes
O(3) C(25) H(27) 116.6(7) 1_555 1_555 1_555 no
N(5) C(25) H(27) 114.5(7) 1_555 1_555 1_555 no
N(5) C(26) H(28) 120.4(10) 1_555 1_555 1_555 no
N(5) C(26) H(29) 117(1) 1_555 1_555 1_555 no
N(5) C(26) H(30) 110(1) 1_555 1_555 1_555 no
H(28) C(26) H(29) 106(1) 1_555 1_555 1_555 no
H(28) C(26) H(30) 100(1) 1_555 1_555 1_555 no
H(29) C(26) H(30) 98.8(9) 1_555 1_555 1_555 no
N(5) C(27) H(31) 114.4(9) 1_555 1_555 1_555 no
N(5) C(27) H(32) 116.2(9) 1_555 1_555 1_555 no
N(5) C(27) H(33) 112.8(9) 1_555 1_555 1_555 no
H(31) C(27) H(32) 105.3(9) 1_555 1_555 1_555 no
H(31) C(27) H(33) 102.7(9) 1_555 1_555 1_555 no
H(32) C(27) H(33) 104.0(9) 1_555 1_555 1_555 no
O(4) C(28) N(6) 123(1) 1_555 1_555 1_555 yes
O(4) C(28) H(34) 117(1) 1_555 1_555 1_555 no
N(6) C(28) H(34) 118(1) 1_555 1_555 1_555 no
N(6) C(29) H(35) 109(1) 1_555 1_555 1_555 no
N(6) C(29) H(36) 126(1) 1_555 1_555 1_555 no
N(6) C(29) H(37) 124(1) 1_555 1_555 1_555 no
H(35) C(29) H(36) 88(1) 1_555 1_555 1_555 no
H(35) C(29) H(37) 88(1) 1_555 1_555 1_555 no
H(36) C(29) H(37) 105(1) 1_555 1_555 1_555 no
N(6) C(30) H(38) 123(1) 1_555 1_555 1_555 no
N(6) C(30) H(39) 116(1) 1_555 1_555 1_555 no
N(6) C(30) H(40) 115(1) 1_555 1_555 1_555 no
H(38) C(30) H(39) 99(1) 1_555 1_555 1_555 no
H(38) C(30) H(40) 101(1) 1_555 1_555 1_555 no
H(39) C(30) H(40) 96(1) 1_555 1_555 1_555 no

loop_
_geom_bond_atom_site_label_1
_geom_bond_atom_site_label_2
_geom_bond_distance
_geom_bond_site_symmetry_1
_geom_bond_site_symmetry_2
_geom_bond_publ_flag
Pb S 3.003(2) 1_555 1_555 yes
Pb O(1) 2.557(4) 1_555 1_555 yes
Pb O(2) 2.557(4) 1_555 1_555 yes
Pb O(4) 2.672(6) 1_555 1_555 yes
Pb N(3) 2.593(6) 1_555 1_555 yes
Pb N(4) 2.530(5) 1_555 1_555 yes
Co O(1) 1.893(4) 1_555 1_555 yes
Co O(2) 1.907(4) 1_555 1_555 yes
Co O(3) 2.186(4) 1_555 1_555 yes
Co N(1) 1.859(5) 1_555 1_555 yes
Co N(2) 1.862(5) 1_555 1_555 yes
Cl(1) O(5) 1.321(7) 1_555 1_555 yes
Cl(1) O(6) 1.413(6) 1_555 1_555 yes
Cl(1) O(7) 1.407(7) 1_555 1_555 yes
Cl(1) O(8) 1.315(6) 1_555 1_555 yes
Cl(2) O(9) 1.53(2) 1_555 1_555 yes
Cl(2) O(10) 1.58(2) 1_555 1_555 yes
Cl(2) O(11) 1.82(3) 1_555 1_555 yes
Cl(2) O(12) 1.30(2) 1_555 1_555 yes
Cl(2) O(13) 1.366(8) 1_555 1_555 yes
Cl(2) O(14) 1.44(2) 1_555 1_555 yes
Cl(2) O(15) 1.22(2) 1_555 1_555 yes
Cl(2) O(16) 1.20(1) 1_555 1_555 yes
S C(21) 1.788(9) 1_555 1_555 yes
S C(22) 1.801(8) 1_555 1_555 yes
O(1) C(5) 1.304(7) 1_555 1_555 yes
O(2) C(18) 1.304(7) 1_555 1_555 yes
O(3) C(25) 1.189(8) 1_555 1_555 yes
O(4) C(28) 1.29(2) 1_555 1_555 yes
O(9) O(16) 0.63(3) 1_555 1_555 yes
O(10) O(15) 1.57(3) 1_555 1_555 yes
O(11) O(12) 1.29(4) 1_555 1_555 yes
O(11) O(16) 1.73(3) 1_555 1_555 yes
O(12) O(13) 1.73(3) 1_555 1_555 yes
O(12) O(14) 1.21(3) 1_555 1_555 yes
O(14) O(15) 1.38(3) 1_555 1_555 yes
O(15) O(16) 1.64(3) 1_555 1_555 yes
N(1) C(8) 1.285(9) 1_555 1_555 yes
N(1) C(9) 1.481(8) 1_555 1_555 yes
N(2) C(10) 1.460(9) 1_555 1_555 yes
N(2) C(11) 1.266(9) 1_555 1_555 yes
N(3) C(19) 1.267(9) 1_555 1_555 yes
N(3) C(20) 1.465(8) 1_555 1_555 yes
N(4) C(23) 1.461(8) 1_555 1_555 yes
N(4) C(24) 1.273(8) 1_555 1_555 yes
N(5) C(25) 1.291(8) 1_555 1_555 yes
N(5) C(26) 1.32(1) 1_555 1_555 yes
N(5) C(27) 1.40(1) 1_555 1_555 yes
N(6) C(28) 1.18(1) 1_555 1_555 yes
N(6) C(29) 1.26(1) 1_555 1_555 yes
N(6) C(30) 1.31(1) 1_555 1_555 yes
C(1) C(2) 1.48(1) 1_555 1_555 yes
C(1) H(1) 0.965 1_555 1_555 no
C(1) H(2) 0.963 1_555 1_555 no
C(1) H(3) 0.979 1_555 1_555 no
C(2) C(3) 1.38(1) 1_555 1_555 yes
C(2) C(7) 1.39(1) 1_555 1_555 yes
C(3) C(4) 1.36(1) 1_555 1_555 yes
C(3) H(4) 0.978 1_555 1_555 no
C(4) C(5) 1.420(9) 1_555 1_555 yes
C(4) C(8) 1.433(9) 1_555 1_555 yes
C(5) C(6) 1.408(8) 1_555 1_555 yes
C(6) C(7) 1.375(10) 1_555 1_555 yes
C(6) C(24) 1.471(9) 1_555 1_555 yes
C(7) H(5) 0.995 1_555 1_555 no
C(8) H(6) 0.985 1_555 1_555 no
C(9) C(10) 1.43(1) 1_555 1_555 yes
C(9) H(7) 0.938 1_555 1_555 no
C(9) H(8) 1.000 1_555 1_555 no
C(10) H(9) 1.006 1_555 1_555 no
C(10) H(10) 0.970 1_555 1_555 no
C(11) C(12) 1.424(10) 1_555 1_555 yes
C(11) H(11) 0.999 1_555 1_555 no
C(12) C(13) 1.388(10) 1_555 1_555 yes
C(12) C(18) 1.421(8) 1_555 1_555 yes
C(13) C(14) 1.36(1) 1_555 1_555 yes
C(13) H(12) 0.973 1_555 1_555 no
C(14) C(15) 1.49(1) 1_555 1_555 yes
C(14) C(16) 1.383(10) 1_555 1_555 yes
C(15) H(13) 0.951 1_555 1_555 no
C(15) H(14) 1.012 1_555 1_555 no
C(15) H(15) 0.971 1_555 1_555 no
C(16) C(17) 1.365(9) 1_555 1_555 yes
C(16) H(16) 1.001 1_555 1_555 no
C(17) C(18) 1.412(9) 1_555 1_555 yes
C(17) C(19) 1.454(9) 1_555 1_555 yes
C(19) H(17) 0.996 1_555 1_555 no
C(20) C(21) 1.52(1) 1_555 1_555 yes
C(20) H(18) 0.983 1_555 1_555 no
C(20) H(19) 0.961 1_555 1_555 no
C(21) H(20) 0.989 1_555 1_555 no
C(21) H(21) 0.964 1_555 1_555 no
C(22) C(23) 1.501(9) 1_555 1_555 yes
C(22) H(22) 0.978 1_555 1_555 no
C(22) H(23) 0.969 1_555 1_555 no
C(23) H(24) 0.963 1_555 1_555 no
C(23) H(25) 1.000 1_555 1_555 no
C(24) H(26) 0.981 1_555 1_555 no
C(25) H(27) 0.997 1_555 1_555 no
C(26) H(28) 0.956 1_555 1_555 no
C(26) H(29) 0.978 1_555 1_555 no
C(26) H(30) 1.066 1_555 1_555 no
C(27) H(31) 0.984 1_555 1_555 no
C(27) H(32) 0.966 1_555 1_555 no
C(27) H(33) 1.002 1_555 1_555 no
C(28) H(34) 0.910 1_555 1_555 no
C(29) H(35) 1.236 1_555 1_555 no
C(29) H(36) 0.967 1_555 1_555 no
C(29) H(37) 0.982 1_555 1_555 no
C(30) H(38) 0.976 1_555 1_555 no
C(30) H(39) 1.053 1_555 1_555 no
C(30) H(40) 1.029 1_555 1_555 no

loop_
_geom_contact_atom_site_label_1
_geom_contact_atom_site_label_2
_geom_contact_distance
_geom_contact_site_symmetry_1
_geom_contact_site_symmetry_2
_geom_contact_publ_flag
Pb S 3.003(2) 1_555 1_555 ?
Pb O(1) 2.557(4) 1_555 1_555 ?
Pb O(2) 2.557(4) 1_555 1_555 ?
Pb O(4) 2.672(6) 1_555 1_555 ?
Pb N(3) 2.593(6) 1_555 1_555 ?
Pb N(4) 2.530(5) 1_555 1_555 ?
Pb O(7) 3.118(7) 1_555 1_555 ?
Pb O(5) 3.42(1) 1_555 1_555 ?
O(1) N(2) 3.435(7) 1_555 3_555 ?
O(1) C(11) 3.585(8) 1_555 3_555 ?
O(2) N(1) 3.448(7) 1_555 3_555 ?
O(2) C(9) 3.458(9) 1_555 3_555 ?
O(5) C(23) 3.318(10) 1_555 2_555 ?
O(5) C(22) 3.36(1) 1_555 2_555 ?
O(5) C(26) 3.40(1) 1_555 1_555 ?
O(5) C(24) 3.498(9) 1_555 2_555 ?
O(6) C(1) 3.47(1) 1_555 4_554 ?
O(6) C(7) 3.536(10) 1_555 2_555 ?
O(6) C(21) 3.56(1) 1_555 1_555 ?
O(7) N(3) 3.228(9) 1_555 1_555 ?
O(7) C(19) 3.31(1) 1_555 1_555 ?
O(7) C(27) 3.42(1) 1_555 3_565 ?
O(7) C(17) 3.453(10) 1_555 1_555 ?
O(8) C(25) 3.365(9) 1_555 3_565 ?
O(8) C(27) 3.51(1) 1_555 3_565 ?
O(8) C(10) 3.58(1) 1_555 3_565 ?
O(9) C(15) 3.20(2) 1_555 4_455 ?
O(9) C(16) 3.39(2) 1_555 3_555 ?
O(9) C(8) 3.42(2) 1_555 1_555 ?
O(10) C(15) 3.22(2) 1_555 4_455 ?
O(10) C(21) 3.52(2) 1_555 1_455 ?
O(11) C(28) 2.83(4) 1_555 2_445 ?
O(11) N(6) 3.15(3) 1_555 2_445 ?
O(11) C(30) 3.16(3) 1_555 2_445 ?
O(11) C(16) 3.46(3) 1_555 3_555 ?
O(12) C(30) 3.16(3) 1_555 2_445 ?
O(12) C(28) 3.19(3) 1_555 2_445 ?
O(12) N(6) 3.21(3) 1_555 2_445 ?
O(13) C(21) 3.33(1) 1_555 1_455 ?
O(13) C(13) 3.42(1) 1_555 4_455 ?
O(13) C(22) 3.59(1) 1_555 1_455 ?
O(14) O(14) 2.97(3) 1_555 3_455 ?
O(14) C(20) 3.39(2) 1_555 1_455 ?
O(14) C(30) 3.44(2) 1_555 2_445 ?
O(15) C(19) 3.40(2) 1_555 3_555 ?
O(16) C(16) 3.22(2) 1_555 3_555 ?
O(16) C(19) 3.36(2) 1_555 3_555 ?
O(16) C(17) 3.52(2) 1_555 3_555 ?
N(1) C(18) 3.561(8) 1_555 3_555 ?
C(3) C(13) 3.36(1) 1_555 3_555 ?
C(3) C(14) 3.53(1) 1_555 3_555 ?
C(4) C(12) 3.435(9) 1_555 3_555 ?
C(4) C(13) 3.528(10) 1_555 3_555 ?
C(5) C(11) 3.418(9) 1_555 3_555 ?
C(8) C(18) 3.411(9) 1_555 3_555 ?
C(8) C(12) 3.559(9) 1_555 3_555 ?
